data_4121096
loop_
_publ_author_name
'Yue-Biao Zhang'
'Jie Su'
'Hiroyasu Furukawa'
'Yifeng Yun'
'Felipe G\'andara'
'Adam Duong'
'Xiaodong Zou'
'Omar M. Yaghi'

_publ_section_title
;
 Single-Crystal Structure of a Covalent Organic Framework
;
_journal_name_full 'Journal of the American Chemical Society'
_journal_page_first 16336
_journal_page_last 16339
_journal_paper_doi 10.1021/ja409033p
_journal_volume 135
_journal_year 2013
_chemical_formula_moiety 'C78 H58 Cl2 N4'
_chemical_formula_sum 'C78 H58 Cl2 N4'
_chemical_formula_weight 1122.18
_chemical_name_common 'Molecular Analogue of COF-320'
_chemical_name_systematic
; 
 ? 
;
_space_group_IT_number 88
_symmetry_cell_setting tetragonal
_symmetry_space_group_name_Hall '-I 4ad'
_symmetry_space_group_name_H-M 'I 41/a :2'
_atom_sites_solution_hydrogens geom
_atom_sites_solution_primary direct
_atom_sites_solution_secondary difmap
_audit_creation_method SHELXL-97
_cell_angle_alpha 90.00
_cell_angle_beta 90.00
_cell_angle_gamma 90.00
_cell_formula_units_Z 4
_cell_length_a 28.7128(12)
_cell_length_b 28.7128(12)
_cell_length_c 7.4609(4)
_cell_measurement_reflns_used 7530
_cell_measurement_temperature 150(2)
_cell_measurement_theta_max 61.13
_cell_measurement_theta_min 3.08
_cell_volume 6151.0(5)
_computing_cell_refinement 'Bruker SAINT'
_computing_data_collection 'Bruker APEX2'
_computing_data_reduction 'Bruker SAINT'
_computing_molecular_graphics 'Bruker SHELXTL'
_computing_publication_material 'Bruker SHELXTL'
_computing_structure_refinement 'SHELXL-97 (Sheldrick, 2008)'
_computing_structure_solution 'SHELXS-97 (Sheldrick, 2008)'
_diffrn_ambient_temperature 150(2)
_diffrn_measured_fraction_theta_full 0.974
_diffrn_measured_fraction_theta_max 0.974
_diffrn_measurement_device_type 'PHOTON 100 CMOS detector'
_diffrn_measurement_method '\f and \w scans'
_diffrn_radiation_monochromator 'Gobel mirrors'
_diffrn_radiation_source 'micro-focus sealed tube'
_diffrn_radiation_type CuK\a
_diffrn_radiation_wavelength 1.54178
_diffrn_reflns_av_R_equivalents 0.0440
_diffrn_reflns_av_sigmaI/netI 0.0294
_diffrn_reflns_limit_h_max 29
_diffrn_reflns_limit_h_min -29
_diffrn_reflns_limit_k_max 31
_diffrn_reflns_limit_k_min -17
_diffrn_reflns_limit_l_max 7
_diffrn_reflns_limit_l_min -8
_diffrn_reflns_number 18875
_diffrn_reflns_theta_full 61.72
_diffrn_reflns_theta_max 61.72
_diffrn_reflns_theta_min 3.08
_exptl_absorpt_coefficient_mu 1.315
_exptl_absorpt_correction_T_max 0.8581
_exptl_absorpt_correction_T_min 0.7346
_exptl_absorpt_correction_type multi-scan
_exptl_absorpt_process_details 'SADABS (Bruker, 2002)'
_exptl_crystal_colour yellow
_exptl_crystal_density_diffrn 1.212
_exptl_crystal_description block
_exptl_crystal_F_000 2352
_exptl_crystal_size_max 0.25
_exptl_crystal_size_mid 0.14
_exptl_crystal_size_min 0.12
_refine_diff_density_max 0.282
_refine_diff_density_min -0.148
_refine_diff_density_rms 0.037
_refine_ls_extinction_method none
_refine_ls_goodness_of_fit_ref 1.059
_refine_ls_hydrogen_treatment constr
_refine_ls_matrix_type full
_refine_ls_number_parameters 210
_refine_ls_number_reflns 2344
_refine_ls_number_restraints 165
_refine_ls_restrained_S_all 1.058
_refine_ls_R_factor_all 0.0736
_refine_ls_R_factor_gt 0.0474
_refine_ls_shift/su_max 0.000
_refine_ls_shift/su_mean 0.000
_refine_ls_structure_factor_coef Fsqd
_refine_ls_weighting_details 'calc w=1/[\s^2^(Fo^2^)+(0.0576P)^2^+6.5607P] where P=(Fo^2^+2Fc^2^)/3'
_refine_ls_weighting_scheme calc
_refine_ls_wR_factor_gt 0.1193
_refine_ls_wR_factor_ref 0.1343
_reflns_number_gt 1736
_reflns_number_total 2344
_reflns_threshold_expression >2sigma(I)
_cod_data_source_file ja409033p_si_004.cif
_cod_data_source_block Molecular_Analogue_Of_COF-320
_cod_original_sg_symbol_H-M 'I 41/a'
_cod_database_code 4121096

loop_
_symmetry_equiv_pos_as_xyz
'x, y, z'
'-x+1/2, -y, z+1/2'
'-y+3/4, x+1/4, z+1/4'
'y+3/4, -x+3/4, z+3/4'
'x+1/2, y+1/2, z+1/2'
'-x+1, -y+1/2, z+1'
'-y+5/4, x+3/4, z+3/4'
'y+5/4, -x+5/4, z+5/4'
'-x, -y, -z'
'x-1/2, y, -z-1/2'
'y-3/4, -x-1/4, -z-1/4'
'-y-3/4, x-3/4, -z-3/4'
'-x+1/2, -y+1/2, -z+1/2'
'x, y+1/2, -z'
'y-1/4, -x+1/4, -z+1/4'
'-y-1/4, x-1/4, -z-1/4'

loop_
_atom_site_label
_atom_site_type_symbol
_atom_site_fract_x
_atom_site_fract_y
_atom_site_fract_z
_atom_site_U_iso_or_equiv
_atom_site_adp_type
_atom_site_occupancy
_atom_site_symmetry_multiplicity
_atom_site_calc_flag
_atom_site_refinement_flags
_atom_site_disorder_assembly
_atom_site_disorder_group
C1 C 0.0000 0.2500 0.1250 0.0320(10) Uani 1 4 d S . .
C2 C -0.02221(7) 0.28653(7) -0.0006(3) 0.0318(5) Uani 1 1 d U . .
C3 C -0.01445(7) 0.33423(7) 0.0114(3) 0.0354(5) Uani 1 1 d U . .
H3 H 0.0027 0.3463 0.1099 0.043 Uiso 1 1 calc R . .
C4 C -0.03137(7) 0.36456(8) -0.1179(3) 0.0367(5) Uani 1 1 d U . .
H4 H -0.0258 0.3970 -0.1065 0.044 Uiso 1 1 calc R . .
C5 C -0.05644(7) 0.34793(7) -0.2639(3) 0.0343(5) Uani 1 1 d U . .
C6 C -0.06676(7) 0.30076(7) -0.2708(3) 0.0351(5) Uani 1 1 d U . .
H6 H -0.0858 0.2890 -0.3646 0.042 Uiso 1 1 calc R . .
C7 C -0.04969(7) 0.27084(7) -0.1431(3) 0.0341(5) Uani 1 1 d U . .
H7 H -0.0567 0.2386 -0.1518 0.041 Uiso 1 1 calc R . .
C8 C -0.04469(8) 0.40538(8) -0.4743(3) 0.0404(6) Uani 1 1 d . . .
H8 H -0.0147 0.4088 -0.4226 0.048 Uiso 1 1 calc R . .
C9 C -0.05705(8) 0.43455(8) -0.6275(3) 0.0389(6) Uani 1 1 d U . .
C10 C -0.02655(8) 0.46876(8) -0.6845(3) 0.0422(6) Uani 1 1 d U . .
H10 H 0.0025 0.4726 -0.6254 0.051 Uiso 1 1 calc R . .
C11 C -0.03804(8) 0.49745(8) -0.8268(3) 0.0430(6) Uani 1 1 d U . .
H11 H -0.0175 0.5219 -0.8602 0.052 Uiso 1 1 calc R . .
C12 C -0.07929(8) 0.49096(8) -0.9217(3) 0.0402(6) Uani 1 1 d U . .
C13 C -0.10922(9) 0.45575(8) -0.8658(3) 0.0475(6) Uani 1 1 d U . .
H13 H -0.1374 0.4505 -0.9295 0.057 Uiso 1 1 calc R . .
C14 C -0.09870(8) 0.42831(8) -0.7190(3) 0.0454(6) Uani 1 1 d U . .
H14 H -0.1201 0.4051 -0.6806 0.054 Uiso 1 1 calc R . .
C15 C -0.09003(8) 0.51993(8) -1.0814(3) 0.0424(6) Uani 1 1 d U . .
C16 C -0.08139(8) 0.56743(8) -1.0807(3) 0.0468(6) Uani 1 1 d U . .
H16 H -0.0692 0.5817 -0.9759 0.056 Uiso 1 1 calc R . .
C17 C -0.09032(9) 0.59428(9) -1.2308(3) 0.0506(7) Uani 1 1 d U . .
H17 H -0.0848 0.6269 -1.2277 0.061 Uiso 1 1 calc R . .
C18 C -0.10718(9) 0.57390(9) -1.3848(4) 0.0526(7) Uani 1 1 d U . .
H18 H -0.1129 0.5923 -1.4883 0.063 Uiso 1 1 calc R . .
C19 C -0.11575(9) 0.52686(9) -1.3882(4) 0.0579(7) Uani 1 1 d U . .
H19 H -0.1275 0.5127 -1.4941 0.069 Uiso 1 1 calc R . .
C20 C -0.10725(9) 0.49989(9) -1.2370(3) 0.0520(7) Uani 1 1 d U . .
H20 H -0.1133 0.4674 -1.2403 0.062 Uiso 1 1 calc R . .
N1 N -0.07236(6) 0.37572(6) -0.4077(2) 0.0392(5) Uani 1 1 d . . .
C1S C -0.255(2) 0.496(3) -1.733(4) 0.44(6) Uani 0.25 1 d PDU A -1
H1SA H -0.2843 0.5099 -1.7760 0.528 Uiso 0.25 1 calc PR A -1
H1SB H -0.2524 0.4644 -1.7843 0.528 Uiso 0.25 1 calc PR A -1
Cl1 Cl -0.2570(7) 0.4917(6) -1.498(3) 0.330(10) Uani 0.25 1 d PDU A -1
Cl2 Cl -0.2079(3) 0.5299(3) -1.8105(19) 0.257(5) Uani 0.25 1 d PDU A -1

loop_
_atom_site_aniso_label
_atom_site_aniso_U_11
_atom_site_aniso_U_22
_atom_site_aniso_U_33
_atom_site_aniso_U_23
_atom_site_aniso_U_13
_atom_site_aniso_U_12
C1 0.0339(14) 0.0339(14) 0.028(2) 0.000 0.000 0.000
C2 0.0324(12) 0.0367(12) 0.0261(11) -0.0008(9) 0.0026(9) -0.0003(9)
C3 0.0365(12) 0.0386(13) 0.0312(12) -0.0015(10) -0.0012(10) 0.0004(10)
C4 0.0408(13) 0.0320(12) 0.0372(13) 0.0014(10) 0.0025(11) -0.0006(10)
C5 0.0326(12) 0.0399(13) 0.0305(12) 0.0041(10) 0.0017(10) 0.0028(10)
C6 0.0358(12) 0.0402(13) 0.0292(12) 0.0003(10) 0.0009(10) -0.0019(10)
C7 0.0360(12) 0.0353(12) 0.0309(12) -0.0012(10) 0.0023(10) -0.0010(9)
C8 0.0432(14) 0.0394(13) 0.0386(14) -0.0011(11) -0.0017(11) 0.0038(11)
C9 0.0454(14) 0.0363(13) 0.0351(13) 0.0013(10) 0.0009(11) 0.0011(11)
C10 0.0442(14) 0.0431(14) 0.0393(13) 0.0023(11) -0.0019(11) -0.0007(11)
C11 0.0492(14) 0.0388(13) 0.0410(14) 0.0044(11) 0.0014(12) -0.0041(11)
C12 0.0476(14) 0.0379(13) 0.0350(13) 0.0023(10) 0.0006(11) 0.0024(11)
C13 0.0505(15) 0.0472(14) 0.0449(14) 0.0072(12) -0.0085(12) -0.0036(12)
C14 0.0494(15) 0.0433(14) 0.0434(14) 0.0070(11) -0.0036(12) -0.0071(11)
C15 0.0490(14) 0.0391(14) 0.0391(14) 0.0054(11) 0.0009(11) 0.0024(11)
C16 0.0517(15) 0.0439(14) 0.0449(14) 0.0034(12) -0.0007(12) 0.0016(12)
C17 0.0584(16) 0.0418(14) 0.0515(16) 0.0097(12) -0.0009(13) 0.0017(12)
C18 0.0636(17) 0.0471(15) 0.0470(15) 0.0118(12) -0.0020(13) 0.0081(13)
C19 0.0739(19) 0.0579(17) 0.0419(15) 0.0013(13) -0.0082(14) 0.0051(14)
C20 0.0683(18) 0.0430(14) 0.0448(15) 0.0013(12) -0.0060(13) 0.0016(12)
N1 0.0453(11) 0.0379(11) 0.0345(11) 0.0060(9) 0.0001(9) 0.0004(9)
C1S 0.44(6) 0.44(6) 0.45(6) 0.004(10) 0.004(10) 0.000(10)
Cl1 0.277(13) 0.295(13) 0.418(17) -0.123(13) 0.110(13) 0.020(11)
Cl2 0.222(8) 0.207(8) 0.342(12) 0.052(8) 0.045(9) 0.109(7)

loop_
_atom_type_symbol
_atom_type_description
_atom_type_scat_dispersion_real
_atom_type_scat_dispersion_imag
_atom_type_scat_source
C C 0.0181 0.0091 'International Tables Vol C Tables 4.2.6.8 and 6.1.1.4'
H H 0.0000 0.0000 'International Tables Vol C Tables 4.2.6.8 and 6.1.1.4'
N N 0.0311 0.0180 'International Tables Vol C Tables 4.2.6.8 and 6.1.1.4'
Cl Cl 0.3639 0.7018 'International Tables Vol C Tables 4.2.6.8 and 6.1.1.4'

loop_
_geom_angle_atom_site_label_1
_geom_angle_atom_site_label_2
_geom_angle_atom_site_label_3
_geom_angle
_geom_angle_site_symmetry_1
_geom_angle_site_symmetry_3
C2 C1 C2 111.60(8) 15 6_454
C2 C1 C2 105.29(15) 15 12_666
C2 C1 C2 111.60(8) 6_454 12_666
C2 C1 C2 111.60(8) 15 .
C2 C1 C2 105.29(15) 6_454 .
C2 C1 C2 111.60(8) 12_666 .
C3 C2 C7 117.16(19) . .
C3 C2 C1 124.33(16) . .
C7 C2 C1 118.39(16) . .
C4 C3 C2 121.2(2) . .
C4 C3 H3 119.4 . .
C2 C3 H3 119.4 . .
C3 C4 C5 120.7(2) . .
C3 C4 H4 119.7 . .
C5 C4 H4 119.7 . .
C6 C5 C4 118.3(2) . .
C6 C5 N1 117.01(19) . .
C4 C5 N1 124.65(19) . .
C7 C6 C5 120.6(2) . .
C7 C6 H6 119.7 . .
C5 C6 H6 119.7 . .
C6 C7 C2 121.8(2) . .
C6 C7 H7 119.1 . .
C2 C7 H7 119.1 . .
N1 C8 C9 122.7(2) . .
N1 C8 H8 118.6 . .
C9 C8 H8 118.6 . .
C10 C9 C14 119.1(2) . .
C10 C9 C8 119.6(2) . .
C14 C9 C8 121.3(2) . .
C9 C10 C11 120.5(2) . .
C9 C10 H10 119.8 . .
C11 C10 H10 119.8 . .
C10 C11 C12 120.9(2) . .
C10 C11 H11 119.6 . .
C12 C11 H11 119.6 . .
C13 C12 C11 118.1(2) . .
C13 C12 C15 121.3(2) . .
C11 C12 C15 120.6(2) . .
C14 C13 C12 121.1(2) . .
C14 C13 H13 119.4 . .
C12 C13 H13 119.4 . .
C13 C14 C9 120.3(2) . .
C13 C14 H14 119.9 . .
C9 C14 H14 119.9 . .
C16 C15 C20 118.4(2) . .
C16 C15 C12 120.7(2) . .
C20 C15 C12 120.9(2) . .
C17 C16 C15 120.8(2) . .
C17 C16 H16 119.6 . .
C15 C16 H16 119.6 . .
C18 C17 C16 120.2(2) . .
C18 C17 H17 119.9 . .
C16 C17 H17 119.9 . .
C19 C18 C17 119.8(2) . .
C19 C18 H18 120.1 . .
C17 C18 H18 120.1 . .
C18 C19 C20 120.1(2) . .
C18 C19 H19 119.9 . .
C20 C19 H19 119.9 . .
C15 C20 C19 120.7(2) . .
C15 C20 H20 119.6 . .
C19 C20 H20 119.6 . .
C8 N1 C5 118.37(19) . .
Cl1 C1S Cl2 113.3(17) . .
Cl1 C1S H1SA 108.9 . .
Cl2 C1S H1SA 108.9 . .
Cl1 C1S H1SB 108.9 . .
Cl2 C1S H1SB 108.9 . .
H1SA C1S H1SB 107.7 . .

loop_
_geom_bond_atom_site_label_1
_geom_bond_atom_site_label_2
_geom_bond_distance
_geom_bond_site_symmetry_2
C1 C2 1.544(2) 15
C1 C2 1.544(2) 6_454
C1 C2 1.544(2) 12_666
C1 C2 1.544(2) .
C2 C3 1.390(3) .
C2 C7 1.398(3) .
C3 C4 1.387(3) .
C3 H3 0.9500 .
C4 C5 1.390(3) .
C4 H4 0.9500 .
C5 C6 1.388(3) .
C5 N1 1.413(3) .
C6 C7 1.373(3) .
C6 H6 0.9500 .
C7 H7 0.9500 .
C8 N1 1.267(3) .
C8 C9 1.461(3) .
C8 H8 0.9500 .
C9 C10 1.383(3) .
C9 C14 1.389(3) .
C10 C11 1.384(3) .
C10 H10 0.9500 .
C11 C12 1.393(3) .
C11 H11 0.9500 .
C12 C13 1.391(3) .
C12 C15 1.486(3) .
C13 C14 1.382(3) .
C13 H13 0.9500 .
C14 H14 0.9500 .
C15 C16 1.386(3) .
C15 C20 1.387(3) .
C16 C17 1.383(3) .
C16 H16 0.9500 .
C17 C18 1.377(3) .
C17 H17 0.9500 .
C18 C19 1.373(4) .
C18 H18 0.9500 .
C19 C20 1.390(3) .
C19 H19 0.9500 .
C20 H20 0.9500 .
C1S Cl1 1.76(2) .
C1S Cl2 1.76(2) .
C1S H1SA 0.9900 .
C1S H1SB 0.9900 .
